data_2102152
loop_
_publ_author_name
'Glidewell, Christopher'
'Low, John N'
'Wardell, James L'

_publ_section_title
;
 Conformational preferences and supramolecular aggregation in
 2-nitrophenylthiolates: disulfides and thiosulfonates
;
_journal_issue 5
_journal_name_full 'Acta Crystallographica Section B'
_journal_page_first 893
_journal_page_last 905
_journal_paper_doi 10.1107/S0108768100007114
_journal_volume 56
_journal_year 2000
_chemical_formula_moiety 'C13 H11 N O2 S2'
_chemical_formula_sum 'C13 H11 N O2 S2'
_chemical_formula_weight 277.35
_chemical_name_systematic
;
 2-Nitro-4'-methyldiphenyl disulfide
;
_space_group_IT_number 14
_symmetry_cell_setting monoclinic
_symmetry_space_group_name_Hall '-P 2ybc'
_symmetry_space_group_name_H-M 'P 1 21/c 1'
_cell_angle_alpha 90.00
_cell_angle_beta 93.6346(10)
_cell_angle_gamma 90.00
_cell_formula_units_Z 4
_cell_length_a 6.6384(2)
_cell_length_b 24.4389(7)
_cell_length_c 7.9478(3)
_cell_measurement_reflns_used 2935
_cell_measurement_temperature 150(2)
_cell_measurement_theta_max 27.38
_cell_measurement_theta_min 1.66
_cell_volume 1286.82(7)
_computing_cell_refinement 'DENZO (Otwinowski & Minor, 1997)'
_computing_data_collection 'Kappa-CCD server software (Nonius, 1997)'
_computing_data_reduction 'DENZO (Otwinowski & Minor, 1997)'
_computing_molecular_graphics 'ORTEP (Johnson, 1976), PLATON (Spek, 1999)'
_computing_publication_material 'SHELXL-97  and WordPerfect macro PRPKAPPA (Ferguson, 1999)'
_computing_structure_refinement 'SHELXL-97 (Sheldrick, 1997b)'
_computing_structure_solution 'SHELXS-97 (Sheldrick, 1997a)'
_diffrn_ambient_temperature 150(2)
_diffrn_measured_fraction_theta_full .975
_diffrn_measured_fraction_theta_max .975
_diffrn_measurement_device_type Kappa-CCD
_diffrn_measurement_method '\f scans and \w scans with \k offsets'
_diffrn_radiation_monochromator graphite
_diffrn_radiation_source 'fine-focus sealed X-ray tube'
_diffrn_radiation_type 'Mo K\a'
_diffrn_radiation_wavelength .71073
_diffrn_reflns_av_R_equivalents .072
_diffrn_reflns_av_sigmaI/netI .0637
_diffrn_reflns_limit_h_max 8
_diffrn_reflns_limit_h_min -8
_diffrn_reflns_limit_k_max 31
_diffrn_reflns_limit_k_min -31
_diffrn_reflns_limit_l_max 10
_diffrn_reflns_limit_l_min -10
_diffrn_reflns_number 13605
_diffrn_reflns_theta_full 27.38
_diffrn_reflns_theta_max 27.38
_diffrn_reflns_theta_min 1.66
_diffrn_standards_decay_% 0
_exptl_absorpt_coefficient_mu .406
_exptl_absorpt_correction_T_max .9606
_exptl_absorpt_correction_T_min .9054
_exptl_absorpt_correction_type multi-scan
_exptl_absorpt_process_details 'Sortav (Blessing, 1995 & 1997)'
_exptl_crystal_colour yellow
_exptl_crystal_density_diffrn 1.432
_exptl_crystal_density_method 'not measured'
_exptl_crystal_description block
_exptl_crystal_F_000 576
_exptl_crystal_size_max .25
_exptl_crystal_size_mid .20
_exptl_crystal_size_min .10
_refine_diff_density_max .226
_refine_diff_density_min -.247
_refine_ls_extinction_method none
_refine_ls_goodness_of_fit_ref 1.028
_refine_ls_hydrogen_treatment constr
_refine_ls_matrix_type full
_refine_ls_number_parameters 164
_refine_ls_number_reflns 2935
_refine_ls_number_restraints 0
_refine_ls_restrained_S_all 1.028
_refine_ls_R_factor_all .1078
_refine_ls_R_factor_gt .0459
_refine_ls_shift/su_max .001
_refine_ls_shift/su_mean .000
_refine_ls_structure_factor_coef Fsqd
_refine_ls_weighting_details 'w=1/[\s^2^(Fo^2^)+(0.0738P)^2^] where P=(Fo^2^+2Fc^2^)/3'
_refine_ls_weighting_scheme calc
_refine_ls_wR_factor_ref .1465
_reflns_number_gt 1639
_reflns_number_total 2935
_reflns_threshold_expression >2\s(I)
_cod_data_source_file na0107.cif
_cod_data_source_block 1
_cod_depositor_comments
;
The following automatic conversions were performed:
'_exptl_absorpt_correction_type' value 'Multi-scan' changed to
'multi-scan' according to
'/home/saulius/struct/CIF-dictionaries/cif_core.dic' dictionary named
'cif_core.dic' version 2.4.1 from 2010-06-29.

Automatic conversion script
Id: cif_fix_enum 1527 2010-12-29 10:47:43Z saulius 

The following automatic conversions were performed:

'_exptl_absorpt_correction_type' value 'Multi-scan' changed to
'multi-scan' according to
/home/saulius/struct/CIF-dictionaries/cif_core.dic dictionary named
'cif_core.dic' version 2.4.1 from 2010-06-29.

Automatic conversion script
Id: cif_fix_values 1715 2011-07-08 13:25:40Z adriana 

The following automatic conversions were performed:

'_refine_ls_weighting_scheme' value 'w=1/[\s^2^(Fo^2^)+(0.0738P)^2^]
where P=(Fo^2^+2Fc^2^)/3' was changed to 'calc'. New tag
'_refine_ls_weighting_details' was created. The value of the new tag
was set to 'w=1/[\s^2^(Fo^2^)+(0.0738P)^2^] where
P=(Fo^2^+2Fc^2^)/3'.

Automatic conversion script
Id: cif_fix_values 3143 2015-03-26 13:38:13Z robertas 
;
_cod_original_sg_symbol_H-M P21/c
_cod_database_code 2102152
_cod_database_fobs_code 2102152

loop_
_symmetry_equiv_pos_as_xyz
'x, y, z'
'-x, y+1/2, -z+1/2'
'-x, -y, -z'
'x, -y-1/2, z-1/2'

loop_
_atom_site_label
_atom_site_fract_x
_atom_site_fract_y
_atom_site_fract_z
_atom_site_U_iso_or_equiv
_atom_site_adp_type
_atom_site_calc_flag
_atom_site_refinement_flags
_atom_site_occupancy
_atom_site_type_symbol
S1 .20408(10) .56546(3) .30150(9) .0696(3) Uani d . 1 S
S2 .05205(9) .63845(3) .31321(9) .0659(3) Uani d . 1 S
C11 .3654(3) .56755(9) .4884(3) .0545(6) Uani d . 1 C
C12 .2964(4) .55147(11) .6414(4) .0681(7) Uani d . 1 C
C13 .4224(4) .55274(11) .7852(4) .0716(8) Uani d . 1 C
C14 .6219(4) .56912(10) .7816(3) .0610(7) Uani d . 1 C
C15 .6889(4) .58499(12) .6283(4) .0659(7) Uani d . 1 C
C16 .5642(3) .58387(11) .4836(3) .0631(7) Uani d . 1 C
C141 .7634(4) .56926(12) .9382(4) .0809(9) Uani d . 1 C
C21 .2108(3) .68762(10) .2224(3) .0524(6) Uani d . 1 C
C22 .1752(4) .74342(12) .2309(3) .0623(7) Uani d . 1 C
C23 .3051(5) .78207(12) .1674(4) .0784(9) Uani d . 1 C
C24 .4735(5) .76482(14) .0911(4) .0803(9) Uani d . 1 C
C25 .5092(4) .71019(13) .0762(3) .0704(8) Uani d . 1 C
C26 .3817(4) .67193(12) .1400(3) .0610(7) Uani d . 1 C
N22 -.0005(5) .76411(14) .3107(3) .0846(8) Uani d . 1 N
O221 -.1195(3) .73069(12) .3618(3) .1044(8) Uani d . 1 O
O222 -.0218(4) .81352(12) .3256(3) .1313(10) Uani d . 1 O
H12 .1637 .5397 .6469 .082 Uiso calc R 1 H
H13 .3727 .5424 .8873 .086 Uiso calc R 1 H
H15 .8216 .5967 .6227 .079 Uiso calc R 1 H
H16 .6140 .5942 .3816 .076 Uiso calc R 1 H
H14A .8942 .5818 .9101 .121 Uiso calc PR .50 H
H14B .7745 .5328 .9832 .121 Uiso calc PR .50 H
H14C .7116 .5932 1.0208 .121 Uiso calc PR .50 H
H14D .6926 .5568 1.0326 .121 Uiso calc PR .50 H
H14E .8124 .6057 .9596 .121 Uiso calc PR .50 H
H14F .8753 .5453 .9220 .121 Uiso calc PR .50 H
H23 .2778 .8192 .1768 .094 Uiso calc R 1 H
H24 .5625 .7902 .0500 .096 Uiso calc R 1 H
H25 .6216 .6985 .0219 .084 Uiso calc R 1 H
H26 .4100 .6349 .1281 .073 Uiso calc R 1 H

loop_
_atom_site_aniso_label
_atom_site_aniso_U_11
_atom_site_aniso_U_22
_atom_site_aniso_U_33
_atom_site_aniso_U_12
_atom_site_aniso_U_13
_atom_site_aniso_U_23
S1 .0775(5) .0550(5) .0750(5) -.0089(3) -.0060(4) -.0064(4)
S2 .0507(4) .0754(6) .0712(5) -.0005(3) .0007(3) -.0013(4)
C11 .0611(14) .0408(15) .0617(16) -.0012(11) .0054(12) -.0020(12)
C12 .0622(15) .0628(19) .080(2) -.0066(13) .0085(14) .0105(15)
C13 .0848(19) .063(2) .0685(19) -.0036(15) .0154(15) .0097(15)
C14 .0782(17) .0417(16) .0629(18) .0030(12) .0025(14) -.0005(13)
C15 .0601(14) .0641(19) .073(2) -.0050(13) .0022(13) .0056(15)
C16 .0623(15) .0669(19) .0611(17) -.0042(13) .0103(13) .0066(14)
C141 .105(2) .062(2) .073(2) -.0040(15) -.0112(17) .0021(15)
C21 .0510(13) .0577(17) .0473(14) .0057(12) -.0076(10) -.0019(12)
C22 .0722(16) .0615(19) .0509(16) .0180(14) -.0138(13) -.0041(14)
C23 .123(3) .0494(19) .0589(18) .0121(18) -.0224(17) .0051(14)
C24 .098(2) .077(2) .065(2) -.0104(18) -.0089(17) .0191(17)
C25 .0724(17) .075(2) .0630(18) .0039(15) .0032(13) .0146(16)
C26 .0663(15) .0539(17) .0626(17) .0062(13) .0034(13) .0024(13)
N22 .101(2) .089(2) .0613(16) .0453(17) -.0129(14) -.0099(15)
O221 .0760(15) .125(2) .113(2) .0366(14) .0112(13) -.0130(16)
O222 .178(2) .091(2) .125(2) .0727(19) .0115(17) -.0178(15)

loop_
_atom_type_symbol
_atom_type_description
_atom_type_scat_dispersion_real
_atom_type_scat_dispersion_imag
_atom_type_scat_source
C C .0033 .0016 'International Tables Vol C Tables 4.2.6.8 and 6.1.1.4'
H H .0000 .0000 'International Tables Vol C Tables 4.2.6.8 and 6.1.1.4'
N N .0061 .0033 'International Tables Vol C Tables 4.2.6.8 and 6.1.1.4'
O O .0106 .0060 'International Tables Vol C Tables 4.2.6.8 and 6.1.1.4'
S S .1246 .1234 'International Tables Vol C Tables 4.2.6.8 and 6.1.1.4'

loop_
_geom_angle_atom_site_label_1
_geom_angle_atom_site_label_2
_geom_angle_atom_site_label_3
_geom_angle
_geom_angle_publ_flag
C11 S1 S2 102.07(8) no
C21 S2 S1 105.22(8) no
O221 N22 O222 123.1(3) no
O221 N22 C22 117.7(3) no
O222 N22 C22 119.1(3) no
C16 C11 C12 118.5(2) no
C16 C11 S1 120.8(2) no
C12 C11 S1 120.73(19) no
C13 C12 C11 120.4(2) no
C13 C12 H12 119.8 no
C11 C12 H12 119.8 no
C12 C13 C14 121.5(3) no
C12 C13 H13 119.3 no
C14 C13 H13 119.3 no
C15 C14 C13 117.5(2) no
C15 C14 C141 120.6(3) no
C13 C14 C141 121.9(2) no
C16 C15 C14 121.5(2) no
C16 C15 H15 119.2 no
C14 C15 H15 119.2 no
C15 C16 C11 120.6(2) no
C15 C16 H16 119.7 no
C11 C16 H16 119.7 no
C14 C141 H14A 109.5 no
C14 C141 H14B 109.5 no
H14A C141 H14B 109.5 no
C14 C141 H14C 109.5 no
H14A C141 H14C 109.5 no
H14B C141 H14C 109.5 no
C14 C141 H14D 109.5 no
H14A C141 H14D 141.1 no
H14B C141 H14D 56.3 no
H14C C141 H14D 56.3 no
C14 C141 H14E 109.5 no
H14A C141 H14E 56.3 no
H14B C141 H14E 141.1 no
H14C C141 H14E 56.3 no
H14D C141 H14E 109.5 no
C14 C141 H14F 109.5 no
H14A C141 H14F 56.3 no
H14B C141 H14F 56.3 no
H14C C141 H14F 141.1 no
H14D C141 H14F 109.5 no
H14E C141 H14F 109.5 no
C22 C21 C26 116.0(2) no
C22 C21 S2 122.5(2) no
C26 C21 S2 121.5(2) no
C21 C22 C23 122.5(3) no
C21 C22 N22 120.5(3) no
C23 C22 N22 117.0(3) no
C24 C23 C22 119.5(3) no
C24 C23 H23 120.3 no
C22 C23 H23 120.3 no
C25 C24 C23 119.4(3) no
C25 C24 H24 120.3 no
C23 C24 H24 120.3 no
C24 C25 C26 121.2(3) no
C24 C25 H25 119.4 no
C26 C25 H25 119.4 no
C25 C26 C21 121.4(3) no
C25 C26 H26 119.3 no
C21 C26 H26 119.3 no

loop_
_geom_bond_atom_site_label_1
_geom_bond_atom_site_label_2
_geom_bond_distance
_geom_bond_publ_flag
S1 S2 2.0544(10) no
S1 C11 1.776(3) no
S2 C21 1.781(2) no
N22 O221 1.224(4) no
N22 O222 1.222(4) no
C11 C16 1.381(3) no
C11 C12 1.384(4) no
C12 C13 1.373(4) no
C12 H12 .9300 no
C13 C14 1.386(3) no
C13 H13 .9300 no
C14 C15 1.379(4) no
C14 C141 1.511(4) no
C15 C16 1.374(3) no
C15 H15 .9300 no
C16 H16 .9300 no
C141 H14A .9600 no
C141 H14B .9600 no
C141 H14C .9600 no
C141 H14D .9600 no
C141 H14E .9600 no
C141 H14F .9600 no
C21 C22 1.386(4) no
C21 C26 1.399(3) no
C22 C23 1.395(4) no
C22 N22 1.453(4) no
C23 C24 1.371(4) no
C23 H23 .9300 no
C24 C25 1.363(4) no
C24 H24 .9300 no
C25 C26 1.379(4) no
C25 H25 .9300 no
C26 H26 .9300 no

loop_
_geom_torsion_atom_site_label_1
_geom_torsion_atom_site_label_2
_geom_torsion_atom_site_label_3
_geom_torsion_atom_site_label_4
_geom_torsion
_geom_torsion_publ_flag
C11 S1 S2 C21 85.36(12) no
S2 S1 C11 C16 -98.0(2) no
S2 S1 C11 C12 83.8(2) no
S1 S2 C21 C22 -169.75(17) no
S1 S2 C21 C26 9.3(2) no
C21 C22 N22 O221 -3.6(4) no
C23 C22 N22 O221 177.6(2) no
C21 C22 N22 O222 175.6(2) no
C23 C22 N22 O222 -3.3(4) no
C16 C11 C12 C13 1.1(4) no
S1 C11 C12 C13 179.4(2) no
C11 C12 C13 C14 -1.1(4) no
C12 C13 C14 C15 1.0(4) no
C12 C13 C14 C141 -178.4(2) no
C13 C14 C15 C16 -1.0(4) no
C141 C14 C15 C16 178.4(2) no
C14 C15 C16 C11 1.1(4) no
C12 C11 C16 C15 -1.2(4) no
S1 C11 C16 C15 -179.5(2) no
C26 C21 C22 C23 -2.4(3) no
S2 C21 C22 C23 176.62(19) no
C26 C21 C22 N22 178.8(2) no
S2 C21 C22 N22 -2.2(3) no
C21 C22 C23 C24 1.0(4) no
N22 C22 C23 C24 179.9(2) no
C22 C23 C24 C25 1.1(4) no
C23 C24 C25 C26 -1.6(4) no
C24 C25 C26 C21 .1(4) no
C22 C21 C26 C25 1.9(3) no
S2 C21 C26 C25 -177.17(19) no
